data_7213624
loop_
_publ_author_name
'Ma, Ying-Zhao'
'Zhang, Li-Min'
'Peng, Guo'
'Zhao, Chong-Jian'
'Dong, Ruo-Ting'
'Yang, Cheng-Feng'
'Deng, Hong'

_publ_section_title
;
 A series of three-dimensional 3d--4f cyanide heterometallic coordination
 polymers: synthesis, crystal structure, photoluminescent and magnetic
 properties
;
_journal_issue 4
_journal_name_full CrystEngComm
_journal_page_first 667
_journal_paper_doi 10.1039/c3ce42025f
_journal_volume 16
_journal_year 2014
_chemical_formula_moiety 'C40 H26 Cu5 Dy4 F5 N10 O17 S'
_chemical_formula_sum 'C40 H26 Cu5 Dy4 F5 N10 O17 S'
_chemical_formula_weight 2013.53
_chemical_name_systematic
; 
 ? 
;
_space_group_IT_number 15
_symmetry_cell_setting monoclinic
_symmetry_space_group_name_Hall '-C 2yc'
_symmetry_space_group_name_H-M 'C 1 2/c 1'
_atom_sites_solution_hydrogens geom
_atom_sites_solution_primary direct
_atom_sites_solution_secondary difmap
_audit_creation_method SHELXL-97
_cell_angle_alpha 90.00
_cell_angle_beta 97.2120(10)
_cell_angle_gamma 90.00
_cell_formula_units_Z 4
_cell_length_a 37.632(4)
_cell_length_b 7.7785(7)
_cell_length_c 17.7721(17)
_cell_measurement_reflns_used 4729
_cell_measurement_temperature 296(2)
_cell_measurement_theta_max 25.39
_cell_measurement_theta_min 2.18
_cell_volume 5161.1(9)
_computing_cell_refinement 'Apex2 (Bruker, 2005)'
_computing_data_collection 'Apex2 (Bruker, 2005)'
_computing_data_reduction 'Apex2 (Bruker, 2005)'
_computing_molecular_graphics 'SHELXTL 6.12'
_computing_publication_material 'SHELXTL 6.12'
_computing_structure_refinement 'SHELXTL 6.12'
_computing_structure_solution 'SHELXTL 6.12 (Bruker, 2000-2003)'
_diffrn_ambient_temperature 296(2)
_diffrn_measured_fraction_theta_full 0.993
_diffrn_measured_fraction_theta_max 0.993
_diffrn_measurement_device_type 'Bruker AXS SMART APEX CCD diffractometer'
_diffrn_measurement_method '\w scans'
_diffrn_radiation_monochromator graphite
_diffrn_radiation_source 'fine-focus sealed tube'
_diffrn_radiation_type MoK\a
_diffrn_radiation_wavelength 0.71073
_diffrn_reflns_av_R_equivalents 0.0491
_diffrn_reflns_av_sigmaI/netI 0.0594
_diffrn_reflns_limit_h_max 45
_diffrn_reflns_limit_h_min -39
_diffrn_reflns_limit_k_max 9
_diffrn_reflns_limit_k_min -9
_diffrn_reflns_limit_l_max 20
_diffrn_reflns_limit_l_min -21
_diffrn_reflns_number 12836
_diffrn_reflns_theta_full 25.39
_diffrn_reflns_theta_max 25.39
_diffrn_reflns_theta_min 2.18
_exptl_absorpt_coefficient_mu 7.868
_exptl_absorpt_correction_T_max 0.207
_exptl_absorpt_correction_T_min 0.165
_exptl_absorpt_correction_type multi-scan
_exptl_absorpt_process_details 'Apex2 (Bruker, 2005)'
_exptl_crystal_colour orange
_exptl_crystal_density_diffrn 2.591
_exptl_crystal_density_method 'not measured'
_exptl_crystal_description block
_exptl_crystal_F_000 3768
_exptl_crystal_size_max 0.30
_exptl_crystal_size_mid 0.20
_exptl_crystal_size_min 0.20
_refine_diff_density_max 1.484
_refine_diff_density_min -1.731
_refine_diff_density_rms 0.246
_refine_ls_extinction_coef 0.000101(15)
_refine_ls_extinction_expression Fc^*^=kFc[1+0.001xFc^2^\l^3^/sin(2\q)]^-1/4^
_refine_ls_extinction_method SHELXL
_refine_ls_goodness_of_fit_ref 1.033
_refine_ls_hydrogen_treatment mixed
_refine_ls_matrix_type full
_refine_ls_number_parameters 343
_refine_ls_number_reflns 4729
_refine_ls_number_restraints 0
_refine_ls_restrained_S_all 1.033
_refine_ls_R_factor_all 0.0417
_refine_ls_R_factor_gt 0.0360
_refine_ls_shift/su_max 0.001
_refine_ls_shift/su_mean 0.000
_refine_ls_structure_factor_coef Fsqd
_refine_ls_weighting_details 'calc w=1/[\s^2^(Fo^2^)+(0.0435P)^2^+15.0000P] where P=(Fo^2^+2Fc^2^)/3'
_refine_ls_weighting_scheme calc
_refine_ls_wR_factor_gt 0.0901
_refine_ls_wR_factor_ref 0.0948
_reflns_number_gt 4120
_reflns_number_total 4729
_reflns_threshold_expression >2sigma(I)
_cod_data_source_file c3ce42025f.txt
_cod_data_source_block III-B
_cod_original_cell_volume 5161.2(8)
_cod_original_sg_symbol_H-M 'C 2/c'
_cod_database_code 7213624

loop_
_symmetry_equiv_pos_as_xyz
'x, y, z'
'-x, y, -z+1/2'
'x+1/2, y+1/2, z'
'-x+1/2, y+1/2, -z+1/2'
'-x, -y, -z'
'x, -y, z-1/2'
'-x+1/2, -y+1/2, -z'
'x+1/2, -y+1/2, z-1/2'

loop_
_atom_site_label
_atom_site_type_symbol
_atom_site_fract_x
_atom_site_fract_y
_atom_site_fract_z
_atom_site_U_iso_or_equiv
_atom_site_adp_type
_atom_site_occupancy
_atom_site_symmetry_multiplicity
_atom_site_calc_flag
_atom_site_refinement_flags
C1 C 0.2521(2) 0.4780(12) 0.3214(4) 0.044(2) Uani 1 1 d .
C2 C 0.2515(2) 0.4106(11) 0.0691(4) 0.040(2) Uani 1 1 d .
C5 C 0.12542(7) 0.2673(3) 0.50285(18) 0.0269(15) Uani 1 1 d G
C6 C 0.14807(9) 0.3070(4) 0.56848(14) 0.0369(18) Uani 1 1 d G
H6 H 0.1385 0.3433 0.6116 0.044 Uiso 1 1 calc R
C7 C 0.18494(9) 0.2922(4) 0.56964(16) 0.046(2) Uani 1 1 d G
H7 H 0.2001 0.3187 0.6136 0.055 Uiso 1 1 calc R
N3 N 0.19917(7) 0.2379(4) 0.5052(2) 0.0387(15) Uani 1 1 d G
C3 C 0.17652(9) 0.1983(3) 0.43955(18) 0.0393(19) Uani 1 1 d G
H3 H 0.1860 0.1619 0.3964 0.047 Uiso 1 1 calc R
C4 C 0.13965(8) 0.2130(3) 0.43839(17) 0.0345(17) Uani 1 1 d G
H4 H 0.1245 0.1865 0.3945 0.041 Uiso 1 1 calc R
C13 C 0.16233(9) 0.7718(3) 0.50769(18) 0.043(2) Uani 1 1 d G
H13 H 0.1770 0.8139 0.5496 0.051 Uiso 1 1 calc R
C12 C 0.12557(9) 0.7992(3) 0.50100(19) 0.0318(16) Uani 1 1 d G
H12 H 0.1157 0.8597 0.5384 0.038 Uiso 1 1 calc R
C11 C 0.10360(8) 0.7363(4) 0.43834(19) 0.0228(14) Uani 1 1 d G
C10 C 0.11839(8) 0.6459(4) 0.38238(15) 0.0290(16) Uani 1 1 d G
H10 H 0.1037 0.6038 0.3405 0.035 Uiso 1 1 calc R
C9 C 0.15516(8) 0.6185(4) 0.38907(14) 0.0363(18) Uani 1 1 d G
H9 H 0.1651 0.5581 0.3516 0.044 Uiso 1 1 calc R
N4 N 0.17713(7) 0.6815(3) 0.45172(18) 0.0342(14) Uani 1 1 d G
C8 C 0.08508(17) 0.3044(8) 0.4992(4) 0.0271(15) Uani 1 1 d .
C14 C 0.06390(16) 0.7736(8) 0.4304(3) 0.0190(13) Uani 1 1 d .
C15 C -0.1448(2) -0.0191(12) 0.2562(5) 0.052(2) Uani 1 1 d .
H15 H -0.1486 -0.1341 0.2433 0.062 Uiso 1 1 calc R
C16 C -0.1102(2) 0.0354(10) 0.2780(4) 0.0397(19) Uani 1 1 d .
H16 H -0.0912 -0.0419 0.2806 0.048 Uiso 1 1 calc R
C17 C -0.10419(17) 0.2064(9) 0.2958(3) 0.0231(14) Uani 1 1 d .
C18 C -0.1334(2) 0.3175(10) 0.2891(4) 0.0407(19) Uani 1 1 d .
H18 H -0.1302 0.4346 0.2978 0.049 Uiso 1 1 calc R
C19 C -0.1677(2) 0.2500(12) 0.2690(5) 0.048(2) Uani 1 1 d .
H19 H -0.1873 0.3234 0.2671 0.058 Uiso 1 1 calc R
C20 C -0.06707(17) 0.2700(8) 0.3271(3) 0.0203(13) Uani 1 1 d .
Cu1 Cu 0.27470(3) 0.48801(15) 0.23436(5) 0.0455(3) Uani 1 1 d .
Cu2 Cu 0.23047(3) 0.61662(15) 0.46768(5) 0.0455(3) Uani 1 1 d .
Cu3 Cu 0.2500 0.2500 0.5000 0.0646(5) Uani 1 2 d S
Dy1 Dy 0.012208(7) 0.12650(3) 0.414851(15) 0.01439(11) Uani 1 1 d .
Dy2 Dy -0.017621(7) 0.60317(3) 0.398442(15) 0.01430(11) Uani 1 1 d .
F1 F 0.01190(12) 0.3800(5) 0.3261(2) 0.0325(11) Uani 0.50 1 d P
F2 F -0.01986(10) -0.1145(4) 0.4471(2) 0.0274(9) Uani 1 1 d .
F3 F -0.00855(10) 0.3634(4) 0.47000(18) 0.0206(8) Uani 1 1 d .
N1 N 0.2405(2) 0.4995(12) 0.3769(5) 0.065(2) Uani 1 1 d .
N2 N 0.26120(18) 0.4448(10) 0.1312(4) 0.0449(17) Uani 1 1 d .
N5 N -0.17333(17) 0.0856(9) 0.2525(3) 0.0394(16) Uani 1 1 d .
O1W O 0.01190(12) 0.3800(5) 0.3261(2) 0.0325(11) Uani 0.50 1 d P
H1A H 0.0164 0.3906 0.2823 0.039 Uiso 0.50 1 d PR
H1B H 0.0308 0.4107 0.3537 0.039 Uiso 0.50 1 d PR
O2 O 0.06643(12) 0.2698(6) 0.4372(3) 0.0287(11) Uani 1 1 d .
O3 O 0.07415(12) 0.3601(6) 0.5572(3) 0.0346(12) Uani 1 1 d .
O4 O 0.04326(11) 0.6641(6) 0.3977(2) 0.0236(10) Uani 1 1 d .
O5 O 0.05589(12) 0.9151(6) 0.4569(3) 0.0272(11) Uani 1 1 d .
O6 O -0.04579(12) 0.1555(6) 0.3540(2) 0.0264(10) Uani 1 1 d .
O7 O -0.06173(12) 0.4287(6) 0.3257(3) 0.0279(11) Uani 1 1 d .
O8 O 0.02451(11) -0.2370(5) 0.2117(2) 0.0195(9) Uani 1 1 d .
O9 O 0.02157(11) -0.0182(5) 0.3056(2) 0.0210(10) Uani 1 1 d .
S1 S 0.0000 -0.1276(3) 0.2500 0.0165(5) Uani 1 2 d S

loop_
_atom_site_aniso_label
_atom_site_aniso_U_11
_atom_site_aniso_U_22
_atom_site_aniso_U_33
_atom_site_aniso_U_23
_atom_site_aniso_U_13
_atom_site_aniso_U_12
C1 0.028(4) 0.073(6) 0.032(4) -0.012(4) 0.005(3) -0.011(4)
C2 0.029(4) 0.061(6) 0.031(4) -0.002(4) 0.006(3) -0.016(4)
C5 0.014(3) 0.034(4) 0.033(4) -0.002(3) 0.006(3) -0.004(3)
C6 0.023(4) 0.049(5) 0.040(4) -0.011(4) 0.007(3) 0.001(3)
C7 0.024(4) 0.066(6) 0.047(5) -0.008(4) -0.001(4) 0.001(4)
N3 0.016(3) 0.050(4) 0.050(4) 0.006(3) 0.005(3) 0.003(3)
C3 0.020(4) 0.059(5) 0.041(4) 0.001(4) 0.011(3) 0.010(4)
C4 0.028(4) 0.046(5) 0.029(4) -0.006(3) 0.003(3) 0.003(3)
C13 0.033(5) 0.056(6) 0.040(4) -0.002(4) 0.005(4) 0.004(4)
C12 0.023(4) 0.038(4) 0.033(4) -0.007(3) 0.000(3) 0.003(3)
C11 0.026(4) 0.017(3) 0.025(3) 0.002(2) 0.002(3) 0.002(3)
C10 0.019(4) 0.038(4) 0.030(4) -0.004(3) 0.005(3) 0.004(3)
C9 0.025(4) 0.049(5) 0.037(4) 0.001(3) 0.009(3) 0.005(3)
N4 0.021(3) 0.046(4) 0.036(3) 0.003(3) 0.004(3) 0.003(3)
C8 0.021(4) 0.015(3) 0.046(4) -0.002(3) 0.009(3) 0.000(3)
C14 0.019(3) 0.018(3) 0.021(3) 0.002(2) 0.005(3) 0.003(3)
C15 0.038(5) 0.041(5) 0.073(6) -0.016(4) -0.007(4) -0.014(4)
C16 0.029(4) 0.029(4) 0.060(5) -0.011(4) 0.000(4) -0.006(3)
C17 0.020(3) 0.027(4) 0.023(3) 0.004(3) 0.002(3) 0.001(3)
C18 0.031(4) 0.032(4) 0.057(5) -0.007(4) -0.002(4) 0.005(3)
C19 0.028(4) 0.056(6) 0.057(5) -0.005(4) -0.004(4) -0.001(4)
C20 0.019(3) 0.021(4) 0.021(3) -0.007(3) 0.003(3) -0.001(3)
Cu1 0.0329(6) 0.0714(8) 0.0319(5) -0.0072(5) 0.0031(4) -0.0122(5)
Cu2 0.0233(5) 0.0818(9) 0.0313(5) 0.0047(5) 0.0028(4) 0.0105(5)
Cu3 0.0139(7) 0.1196(17) 0.0614(10) -0.0118(10) 0.0095(7) 0.0040(8)
Dy1 0.01530(19) 0.01388(18) 0.01400(17) -0.00126(10) 0.00183(12) -0.00006(10)
Dy2 0.01575(19) 0.01355(18) 0.01349(17) 0.00176(10) 0.00138(12) -0.00152(10)
F1 0.034(3) 0.024(3) 0.039(3) -0.0069(18) 0.001(2) 0.0001(18)
F2 0.031(2) 0.023(2) 0.028(2) 0.0014(14) 0.0021(17) -0.0019(16)
F3 0.031(2) 0.0110(18) 0.0184(17) 0.0012(13) -0.0013(15) 0.0027(14)
N1 0.043(5) 0.089(7) 0.061(5) -0.001(5) 0.006(4) 0.014(4)
N2 0.036(4) 0.059(5) 0.039(4) -0.007(3) 0.000(3) -0.016(3)
N5 0.028(4) 0.055(5) 0.035(3) -0.004(3) 0.003(3) -0.012(3)
O1W 0.034(3) 0.024(3) 0.039(3) -0.0069(18) 0.001(2) 0.0001(18)
O2 0.022(3) 0.026(3) 0.037(3) 0.003(2) -0.001(2) -0.007(2)
O3 0.020(3) 0.037(3) 0.050(3) -0.014(2) 0.015(2) -0.007(2)
O4 0.018(2) 0.019(2) 0.033(2) -0.0046(19) 0.0022(19) -0.0006(18)
O5 0.025(3) 0.024(3) 0.032(3) -0.005(2) -0.002(2) 0.0020(19)
O6 0.023(3) 0.022(2) 0.032(2) -0.0007(19) -0.006(2) -0.0006(19)
O7 0.030(3) 0.016(2) 0.037(3) -0.003(2) 0.000(2) -0.001(2)
O8 0.028(3) 0.015(2) 0.017(2) -0.0044(16) 0.0066(18) 0.0025(17)
O9 0.027(3) 0.018(2) 0.017(2) -0.0062(17) 0.0007(18) -0.0011(18)
S1 0.0252(12) 0.0121(11) 0.0126(10) 0.000 0.0036(9) 0.000

loop_
_atom_type_symbol
_atom_type_description
_atom_type_scat_dispersion_real
_atom_type_scat_dispersion_imag
_atom_type_scat_source
C C 0.0033 0.0016 'International Tables Vol C Tables 4.2.6.8 and 6.1.1.4'
H H 0.0000 0.0000 'International Tables Vol C Tables 4.2.6.8 and 6.1.1.4'
N N 0.0061 0.0033 'International Tables Vol C Tables 4.2.6.8 and 6.1.1.4'
O O 0.0106 0.0060 'International Tables Vol C Tables 4.2.6.8 and 6.1.1.4'
Cu Cu 0.3201 1.2651 'International Tables Vol C Tables 4.2.6.8 and 6.1.1.4'
Dy Dy -0.1892 4.4098 'International Tables Vol C Tables 4.2.6.8 and 6.1.1.4'
S S 0.1246 0.1234 'International Tables Vol C Tables 4.2.6.8 and 6.1.1.4'
F F 0.0171 0.0103 'International Tables Vol C Tables 4.2.6.8 and 6.1.1.4'

loop_
_geom_angle_atom_site_label_1
_geom_angle_atom_site_label_2
_geom_angle_atom_site_label_3
_geom_angle
_geom_angle_site_symmetry_1
_geom_angle_site_symmetry_3
N1 C1 Cu1 168.4(9) . .
N2 C2 Cu2 171.0(8) . 6_565
N2 C2 Cu2 113.5(7) . 4_545
Cu2 C2 Cu2 75.1(3) 6_565 4_545
C6 C5 C4 120.0 . .
C6 C5 C8 119.5(3) . .
C4 C5 C8 120.1(3) . .
C5 C6 C7 120.0 . .
C5 C6 H6 120.0 . .
C7 C6 H6 120.0 . .
C6 C7 N3 120.0 . .
C6 C7 H7 120.0 . .
N3 C7 H7 120.0 . .
C7 N3 C3 120.0 . .
C7 N3 Cu3 120.76(17) . .
C3 N3 Cu3 118.56(17) . .
C4 C3 N3 120.0 . .
C4 C3 H3 120.0 . .
N3 C3 H3 120.0 . .
C3 C4 C5 120.0 . .
C3 C4 H4 120.0 . .
C5 C4 H4 120.0 . .
N4 C13 C12 120.0 . .
N4 C13 H13 120.0 . .
C12 C13 H13 120.0 . .
C11 C12 C13 120.0 . .
C11 C12 H12 120.0 . .
C13 C12 H12 120.0 . .
C10 C11 C12 120.0 . .
C10 C11 C14 120.7(3) . .
C12 C11 C14 119.2(3) . .
C11 C10 C9 120.0 . .
C11 C10 H10 120.0 . .
C9 C10 H10 120.0 . .
N4 C9 C10 120.0 . .
N4 C9 H9 120.0 . .
C10 C9 H9 120.0 . .
C9 N4 C13 120.0 . .
C9 N4 Cu2 119.78(15) . .
C13 N4 Cu2 119.83(15) . .
O3 C8 O2 126.7(6) . .
O3 C8 C5 117.4(6) . .
O2 C8 C5 115.9(5) . .
O4 C14 O5 127.7(6) . .
O4 C14 C11 117.6(5) . .
O5 C14 C11 114.7(5) . .
N5 C15 C16 123.3(8) . .
N5 C15 H15 118.4 . .
C16 C15 H15 118.4 . .
C15 C16 C17 118.9(7) . .
C15 C16 H16 120.5 . .
C17 C16 H16 120.5 . .
C16 C17 C18 118.3(6) . .
C16 C17 C20 121.0(6) . .
C18 C17 C20 120.6(6) . .
C17 C18 C19 118.9(8) . .
C17 C18 H18 120.5 . .
C19 C18 H18 120.5 . .
N5 C19 C18 122.4(8) . .
N5 C19 H19 118.8 . .
C18 C19 H19 118.8 . .
O6 C20 O7 127.8(6) . .
O6 C20 C17 115.0(6) . .
O7 C20 C17 117.1(6) . .
C1 Cu1 N2 135.4(3) . .
C1 Cu1 N5 113.8(3) . 3
N2 Cu1 N5 110.6(3) . 3
C2 Cu2 N1 130.0(3) 6_566 .
C2 Cu2 N4 116.4(3) 6_566 .
N1 Cu2 N4 106.9(3) . .
C2 Cu2 C2 104.9(3) 6_566 4
N1 Cu2 C2 97.2(3) . 4
N4 Cu2 C2 91.84(19) . 4
C2 Cu2 Cu2 62.7(3) 6_566 7_566
N1 Cu2 Cu2 124.2(3) . 7_566
N4 Cu2 Cu2 109.79(10) . 7_566
C2 Cu2 Cu2 42.22(18) 4 7_566
C2 Cu2 Cu3 69.2(3) 6_566 .
N1 Cu2 Cu3 68.9(3) . .
N4 Cu2 Cu3 118.30(8) . .
C2 Cu2 Cu3 149.09(17) 4 .
Cu2 Cu2 Cu3 122.84(5) 7_566 .
N3 Cu3 N3 180.0(3) 7_556 .
N3 Cu3 Cu2 99.55(17) 7_556 .
N3 Cu3 Cu2 80.45(8) . .
N3 Cu3 Cu2 80.45(17) 7_556 7_556
N3 Cu3 Cu2 99.55(8) . 7_556
Cu2 Cu3 Cu2 180.0 . 7_556
F3 Dy1 O9 148.79(13) . .
F3 Dy1 O2 83.04(15) . .
O9 Dy1 O2 98.91(16) . .
F3 Dy1 O6 76.59(14) . .
O9 Dy1 O6 83.64(15) . .
O2 Dy1 O6 142.18(16) . .
F3 Dy1 F2 109.17(13) . .
O9 Dy1 F2 87.33(14) . .
O2 Dy1 F2 144.51(14) . .
O6 Dy1 F2 73.05(15) . .
F3 Dy1 O5 133.39(13) . 1_545
O9 Dy1 O5 75.81(15) . 1_545
O2 Dy1 O5 73.71(16) . 1_545
O6 Dy1 O5 141.78(15) . 1_545
F2 Dy1 O5 74.11(15) . 1_545
F3 Dy1 F2 66.42(11) . 5_556
O9 Dy1 F2 144.79(13) . 5_556
O2 Dy1 F2 81.67(14) . 5_556
O6 Dy1 F2 117.28(15) . 5_556
F2 Dy1 F2 73.85(14) . 5_556
O5 Dy1 F2 70.58(14) 1_545 5_556
F3 Dy1 F1 70.18(13) . .
O9 Dy1 F1 81.06(14) . .
O2 Dy1 F1 70.50(15) . .
O6 Dy1 F1 72.70(15) . .
F2 Dy1 F1 144.80(13) . .
O5 Dy1 F1 133.26(15) 1_545 .
F2 Dy1 F1 130.53(12) 5_556 .
F3 Dy1 Dy1 86.91(9) . 5_556
O9 Dy1 Dy1 119.52(11) . 5_556
O2 Dy1 Dy1 113.99(11) . 5_556
O6 Dy1 Dy1 96.53(12) . 5_556
F2 Dy1 Dy1 37.79(9) . 5_556
O5 Dy1 Dy1 67.67(12) 1_545 5_556
F2 Dy1 Dy1 36.06(8) 5_556 5_556
F1 Dy1 Dy1 156.25(10) . 5_556
F3 Dy1 Dy2 35.11(8) . 5_566
O9 Dy1 Dy2 167.95(10) . 5_566
O2 Dy1 Dy2 69.18(12) . 5_566
O6 Dy1 Dy2 106.79(11) . 5_566
F2 Dy1 Dy2 101.33(9) . 5_566
O5 Dy1 Dy2 98.33(10) 1_545 5_566
F2 Dy1 Dy2 34.84(8) 5_556 5_566
F1 Dy1 Dy2 96.06(9) . 5_566
Dy1 Dy1 Dy2 66.220(10) 5_556 5_566
F3 Dy2 O8 156.35(13) . 2_565
F3 Dy2 O4 95.24(14) . .
O8 Dy2 O4 83.80(15) 2_565 .
F3 Dy2 F2 124.78(12) . 1_565
O8 Dy2 F2 78.72(13) 2_565 1_565
O4 Dy2 F2 83.90(14) . 1_565
F3 Dy2 O3 89.48(16) . 5_566
O8 Dy2 O3 101.93(17) 2_565 5_566
O4 Dy2 O3 153.46(15) . 5_566
F2 Dy2 O3 72.11(15) 1_565 5_566
F3 Dy2 O7 83.19(14) . .
O8 Dy2 O7 81.43(15) 2_565 .
O4 Dy2 O7 136.46(15) . .
F2 Dy2 O7 132.04(14) 1_565 .
O3 Dy2 O7 70.01(16) 5_566 .
F3 Dy2 F3 62.18(13) . 5_566
O8 Dy2 F3 138.27(13) 2_565 5_566
O4 Dy2 F3 72.85(13) . 5_566
F2 Dy2 F3 65.05(12) 1_565 5_566
O3 Dy2 F3 86.55(15) 5_566 5_566
O7 Dy2 F3 138.49(14) . 5_566
F3 Dy2 F1 70.78(13) . .
O8 Dy2 F1 87.02(14) 2_565 .
O4 Dy2 F1 68.89(14) . .
F2 Dy2 F1 150.52(13) 1_565 .
O3 Dy2 F1 136.67(15) 5_566 .
O7 Dy2 F1 69.62(15) . .
F3 Dy2 F1 114.55(13) 5_566 .
F3 Dy2 Dy1 88.75(8) . 5_566
O8 Dy2 Dy1 114.73(10) 2_565 5_566
O4 Dy2 Dy1 87.06(10) . 5_566
F2 Dy2 Dy1 36.03(9) 1_565 5_566
O3 Dy2 Dy1 66.90(11) 5_566 5_566
O7 Dy2 Dy1 136.18(12) . 5_566
F3 Dy2 Dy1 32.45(8) 5_566 5_566
F1 Dy2 Dy1 146.06(10) . 5_566
F3 Dy2 H1B 68.2 . .
O8 Dy2 H1B 93.5 2_565 .
O4 Dy2 H1B 51.8 . .
F2 Dy2 H1B 135.7 1_565 .
O3 Dy2 H1B 151.0 5_566 .
O7 Dy2 H1B 88.5 . .
F3 Dy2 H1B 98.2 5_566 .
F1 Dy2 H1B 19.2 . .
Dy1 Dy2 H1B 127.9 5_566 .
Dy2 F1 Dy1 100.87(16) . .
Dy2 F1 H1A 125.1 . .
Dy1 F1 H1A 133.3 . .
Dy2 F1 H1B 84.4 . .
Dy1 F1 H1B 85.5 . .
H1A F1 H1B 105.3 . .
Dy1 F2 Dy2 127.67(17) . 1_545
Dy1 F2 Dy1 106.15(14) . 5_556
Dy2 F2 Dy1 109.13(13) 1_545 5_556
Dy2 F3 Dy1 117.56(15) . .
Dy2 F3 Dy2 117.82(13) . 5_566
Dy1 F3 Dy2 112.43(13) . 5_566
C1 N1 Cu2 158.2(9) . .
C2 N2 Cu1 175.8(7) . .
C19 N5 C15 118.1(7) . .
C19 N5 Cu1 120.4(6) . 3_445
C15 N5 Cu1 121.0(6) . 3_445
C8 O2 Dy1 129.5(4) . .
C8 O3 Dy2 136.4(4) . 5_566
C14 O4 Dy2 133.6(4) . .
C14 O5 Dy1 132.9(4) . 1_565
C20 O6 Dy1 140.0(4) . .
C20 O7 Dy2 130.6(4) . .
S1 O8 Dy2 133.6(2) . 2_545
S1 O9 Dy1 135.9(3) . .
O9 S1 O9 109.2(4) . 2
O9 S1 O8 110.3(2) . 2
O9 S1 O8 108.6(2) 2 2
O9 S1 O8 108.6(2) . .
O9 S1 O8 110.3(2) 2 .
O8 S1 O8 109.9(3) 2 .

loop_
_geom_bond_atom_site_label_1
_geom_bond_atom_site_label_2
_geom_bond_distance
_geom_bond_site_symmetry_2
C1 N1 1.141(10) .
C1 Cu1 1.857(8) .
C2 N2 1.149(10) .
C2 Cu2 1.887(8) 6_565
C2 Cu2 2.496(9) 4_545
C5 C6 1.3900 .
C5 C4 1.3900 .
C5 C8 1.539(7) .
C6 C7 1.3900 .
C6 H6 0.9300 .
C7 N3 1.3900 .
C7 H7 0.9300 .
N3 C3 1.3900 .
N3 Cu3 1.929(3) .
C3 C4 1.3900 .
C3 H3 0.9300 .
C4 H4 0.9300 .
C13 N4 1.3901 .
C13 C12 1.3903 .
C13 H13 0.9300 .
C12 C11 1.3900 .
C12 H12 0.9300 .
C11 C10 1.3899 .
C11 C14 1.511(7) .
C10 C9 1.3902 .
C10 H10 0.9300 .
C9 N4 1.3899 .
C9 H9 0.9300 .
N4 Cu2 2.055(3) .
C8 O3 1.236(8) .
C8 O2 1.258(8) .
C14 O4 1.246(7) .
C14 O5 1.248(7) .
C15 N5 1.342(11) .
C15 C16 1.377(10) .
C15 H15 0.9300 .
C16 C17 1.380(10) .
C16 H16 0.9300 .
C17 C18 1.391(10) .
C17 C20 1.520(8) .
C18 C19 1.398(11) .
C18 H18 0.9300 .
C19 N5 1.323(10) .
C19 H19 0.9300 .
C20 O6 1.252(7) .
C20 O7 1.252(7) .
Cu1 N2 1.871(7) .
Cu1 N5 2.085(6) 3
Cu2 C2 1.887(8) 6_566
Cu2 N1 1.931(9) .
Cu2 C2 2.496(9) 4
Cu2 Cu2 2.713(2) 7_566
Cu2 Cu3 2.9827(11) .
Cu3 N3 1.929(3) 7_556
Cu3 Cu2 2.9827(11) 7_556
Dy1 F3 2.271(3) .
Dy1 O9 2.309(4) .
Dy1 O2 2.315(4) .
Dy1 O6 2.322(4) .
Dy1 F2 2.340(4) .
Dy1 O5 2.378(4) 1_545
Dy1 F2 2.436(4) 5_556
Dy1 F1 2.524(4) .
Dy1 Dy1 3.8177(6) 5_556
Dy1 Dy2 3.9120(5) 5_566
Dy2 F3 2.259(3) .
Dy2 O8 2.306(4) 2_565
Dy2 O4 2.341(4) .
Dy2 F2 2.365(4) 1_565
Dy2 O3 2.377(5) 5_566
Dy2 O7 2.393(4) .
Dy2 F3 2.434(3) 5_566
Dy2 F1 2.502(4) .
Dy2 Dy1 3.9119(5) 5_566
Dy2 H1B 2.5609 .
F1 H1A 0.8206 .
F1 H1B 0.8454 .
F2 Dy2 2.366(4) 1_545
F2 Dy1 2.436(4) 5_556
F3 Dy2 2.434(3) 5_566
N5 Cu1 2.085(6) 3_445
O3 Dy2 2.377(5) 5_566
O5 Dy1 2.379(4) 1_565
O8 S1 1.482(4) .
O8 Dy2 2.306(4) 2_545
O9 S1 1.469(4) .
S1 O9 1.469(4) 2
S1 O8 1.482(4) 2
